data_7054158
loop_
_publ_author_name
'Loots, Leigh'
'Haynes, Delia A.'
'Roex, Tanya le'

_publ_section_title
;
 Synthesis and solid-state supramolecular chemistry of a series of
 pyridinium-derived zwitterions
;
_journal_issue 7
_journal_name_full 'New Journal of Chemistry'
_journal_page_first 2778
_journal_paper_doi 10.1039/c4nj00281d
_journal_volume 38
_journal_year 2014
_chemical_formula_moiety 'C10 H7 N O6'
_chemical_formula_sum 'C10 H7 N O6'
_chemical_formula_weight 237.16
_chemical_melting_point 473.15
_chemical_name_common \5
_chemical_name_systematic (2Z)-3-carboxy-2-(4-carboxypyridinium-1-yl)-1-hydroxyprop-2-en-1-olate
_space_group_crystal_system triclinic
_space_group_IT_number 2
_space_group_name_Hall '-P 1'
_space_group_name_H-M_alt 'P -1'
_symmetry_space_group_name_Hall '-P 1'
_symmetry_space_group_name_H-M 'P -1'
_atom_sites_solution_hydrogens mixed
_atom_sites_solution_primary direct
_atom_sites_solution_secondary difmap
_audit_creation_method SHELXL-2012
_cell_angle_alpha 82.788(7)
_cell_angle_beta 87.499(7)
_cell_angle_gamma 64.972(7)
_cell_formula_units_Z 2
_cell_length_a 7.189(5)
_cell_length_b 7.500(5)
_cell_length_c 9.557(7)
_cell_measurement_reflns_used 4381
_cell_measurement_temperature 100(2)
_cell_measurement_theta_max 23.24
_cell_measurement_theta_min 3.02
_cell_volume 463.2(6)
_computing_cell_refinement 'SAINT (Bruker, 2012)'
_computing_data_collection 'APEX2 (Bruker, 2012)'
_computing_data_reduction 'SAINT (Bruker, 2012)'
_computing_molecular_graphics 'X-Seed (Barbour, 2001; Atwood & Barbour, 2003)'
_computing_structure_refinement 'SHELXL-2012 (Sheldrick, 2012)'
_computing_structure_solution 'SHELXL-2012 (Sheldrick, 2012)'
_diffrn_ambient_temperature 100(2)
_diffrn_measured_fraction_theta_full 0.996
_diffrn_measured_fraction_theta_max 0.908
_diffrn_measurement_device_type 'Bruker APEX CCD area -detector'
_diffrn_measurement_method \w
_diffrn_radiation_type MoK\a
_diffrn_radiation_wavelength 0.71073
_diffrn_reflns_av_R_equivalents 0.0189
_diffrn_reflns_av_unetI/netI 0.0179
_diffrn_reflns_Laue_measured_fraction_full 0.996
_diffrn_reflns_Laue_measured_fraction_max 0.908
_diffrn_reflns_limit_h_max 9
_diffrn_reflns_limit_h_min -9
_diffrn_reflns_limit_k_max 9
_diffrn_reflns_limit_k_min -9
_diffrn_reflns_limit_l_max 12
_diffrn_reflns_limit_l_min -12
_diffrn_reflns_number 5436
_diffrn_reflns_point_group_measured_fraction_full 0.996
_diffrn_reflns_point_group_measured_fraction_max 0.908
_diffrn_reflns_theta_full 25.242
_diffrn_reflns_theta_max 28.432
_diffrn_reflns_theta_min 2.148
_diffrn_source 'fine-focus sealed tube'
_diffrn_standards_number 0
_exptl_absorpt_coefficient_mu 0.144
_exptl_absorpt_correction_T_max 1.000
_exptl_absorpt_correction_T_min 0.9472
_exptl_absorpt_correction_type numerical
_exptl_absorpt_process_details 'SADABS, 2012'
_exptl_crystal_colour colourless
_exptl_crystal_density_diffrn 1.700
_exptl_crystal_description block
_exptl_crystal_F_000 244
_exptl_crystal_size_max 0.773
_exptl_crystal_size_mid 0.319
_exptl_crystal_size_min 0.290
_refine_diff_density_max 0.362
_refine_diff_density_min -0.220
_refine_diff_density_rms 0.053
_refine_ls_extinction_method none
_refine_ls_goodness_of_fit_ref 1.046
_refine_ls_hydrogen_treatment mixed
_refine_ls_matrix_type full
_refine_ls_number_parameters 166
_refine_ls_number_reflns 2117
_refine_ls_number_restraints 0
_refine_ls_restrained_S_all 1.046
_refine_ls_R_factor_all 0.0321
_refine_ls_R_factor_gt 0.0311
_refine_ls_shift/su_max 0.035
_refine_ls_shift/su_mean 0.002
_refine_ls_structure_factor_coef Fsqd
_refine_ls_weighting_details
;
 w=1/[\s^2^(Fo^2^)+(0.0433P)^2^+0.2297P]
 where P=(Fo^2^+2Fc^2^)/3
;
_refine_ls_weighting_scheme calc
_refine_ls_wR_factor_gt 0.0841
_refine_ls_wR_factor_ref 0.0851
_reflns_Friedel_coverage 0.000
_reflns_number_gt 2031
_reflns_number_total 2117
_reflns_threshold_expression 'I > 2\s(I)'
_cod_data_source_file c4nj00281d2.cif
_cod_data_source_block 5
_cod_depositor_comments
;
Adding full bibliography for 7054154--7054163.cif.

2018-03-04
Z value and formula fixed to values more according to usual
chemical conventions.                 miguel
;
_cod_original_formula_sum 'C20 H14 N2 O12'
_cod_original_formula_weight 474.33
_cod_original_formula_moiety 'C20 H14 N2 O12'
_cod_original_formula_units_Z 1
_cod_original_cell_volume 463.2(5)
_cod_database_code 7054158
_shelx_space_group_comment
;
The symmetry employed for this shelxl refinement is uniquely defined
by the following loop, which should always be used as a source of
symmetry information in preference to the above space-group names.
They are only intended as comments.
;
_shelx_estimated_absorpt_t_min 0.897
_shelx_estimated_absorpt_t_max 0.959
_shelxl_version_number 2012-9

loop_
_space_group_symop_operation_xyz
'x, y, z'
'-x, -y, -z'

loop_
_atom_site_label
_atom_site_type_symbol
_atom_site_fract_x
_atom_site_fract_y
_atom_site_fract_z
_atom_site_U_iso_or_equiv
_atom_site_adp_type
_atom_site_occupancy
_atom_site_site_symmetry_order
_atom_site_calc_flag
_atom_site_refinement_flags_posn
_atom_site_refinement_flags_adp
O1 O 0.33724(11) 1.23559(11) 0.63163(8) 0.01230(17) Uani 1 1 d . .
N1 N 0.60144(13) 0.71640(12) 0.76568(9) 0.00980(18) Uani 1 1 d . .
C1 C 0.47451(16) 1.08047(15) 0.69365(11) 0.0115(2) Uani 1 1 d . .
O2 O 0.62669(13) 1.06907(12) 0.75813(10) 0.0206(2) Uani 1 1 d . .
C2 C 0.44687(15) 0.89167(14) 0.68617(10) 0.0104(2) Uani 1 1 d . .
O3 O 0.10689(13) 0.72374(12) 0.53538(9) 0.01857(19) Uani 1 1 d . .
C3 C 0.29455(16) 0.88453(15) 0.61610(10) 0.0113(2) Uani 1 1 d . .
H3 H 0.195(2) 1.006(2) 0.5685(15) 0.014(3) Uiso 1 1 d . .
O4 O 0.38793(12) 0.53980(11) 0.66862(8) 0.01480(18) Uani 1 1 d . .
C4 C 0.25376(16) 0.70709(15) 0.60291(11) 0.0117(2) Uani 1 1 d . .
H4 H 0.362(3) 0.432(3) 0.655(2) 0.047(5) Uiso 1 1 d . .
H10 H 1.156(3) 0.098(3) 1.173(2) 0.041(5) Uiso 1 1 d . .
O5 O 1.03075(12) 0.20196(11) 1.13388(8) 0.01348(17) Uani 1 1 d . .
C5 C 0.58299(15) 0.69252(15) 0.90766(11) 0.0111(2) Uani 1 1 d . .
H5 H 0.4743 0.7902 0.9532 0.013 Uiso 1 1 calc R U
O6 O 1.17374(12) 0.07466(11) 0.93448(8) 0.01683(19) Uani 1 1 d . .
C6 C 0.72320(16) 0.52536(15) 0.98582(11) 0.0110(2) Uani 1 1 d . .
H6 H 0.7126 0.5073 1.0855 0.013 Uiso 1 1 calc R U
C7 C 0.88056(15) 0.38337(15) 0.91643(11) 0.0106(2) Uani 1 1 d . .
C8 C 0.89627(16) 0.41275(15) 0.77058(11) 0.0123(2) Uani 1 1 d . .
H8 H 1.0030 0.3168 0.7225 0.015 Uiso 1 1 calc R U
C9 C 0.75444(16) 0.58339(15) 0.69649(11) 0.0121(2) Uani 1 1 d . .
H9 H 0.7648 0.6068 0.5971 0.014 Uiso 1 1 calc R U
C10 C 1.04362(15) 0.20140(15) 0.99592(11) 0.0113(2) Uani 1 1 d . .

loop_
_atom_site_aniso_label
_atom_site_aniso_U_11
_atom_site_aniso_U_22
_atom_site_aniso_U_33
_atom_site_aniso_U_23
_atom_site_aniso_U_13
_atom_site_aniso_U_12
O1 0.0125(4) 0.0083(3) 0.0146(4) 0.0013(3) -0.0029(3) -0.0033(3)
N1 0.0093(4) 0.0073(4) 0.0120(4) 0.0006(3) -0.0023(3) -0.0030(3)
C1 0.0121(5) 0.0093(5) 0.0122(5) -0.0004(4) -0.0006(4) -0.0040(4)
O2 0.0184(4) 0.0120(4) 0.0306(5) 0.0032(3) -0.0130(3) -0.0059(3)
C2 0.0113(5) 0.0071(4) 0.0100(5) 0.0004(3) -0.0004(4) -0.0014(4)
O3 0.0189(4) 0.0143(4) 0.0219(4) -0.0001(3) -0.0087(3) -0.0063(3)
C3 0.0129(5) 0.0084(5) 0.0106(5) -0.0002(4) -0.0004(4) -0.0028(4)
O4 0.0157(4) 0.0085(4) 0.0198(4) 0.0002(3) -0.0063(3) -0.0046(3)
C4 0.0129(5) 0.0108(5) 0.0109(5) -0.0020(4) 0.0004(4) -0.0042(4)
O5 0.0134(4) 0.0114(4) 0.0124(4) 0.0008(3) -0.0029(3) -0.0024(3)
C5 0.0103(5) 0.0102(5) 0.0125(5) -0.0017(4) 0.0007(4) -0.0040(4)
O6 0.0148(4) 0.0121(4) 0.0174(4) -0.0016(3) -0.0005(3) 0.0004(3)
C6 0.0114(5) 0.0106(5) 0.0109(5) 0.0001(4) -0.0002(4) -0.0050(4)
C7 0.0095(5) 0.0086(5) 0.0138(5) -0.0002(4) -0.0021(4) -0.0039(4)
C8 0.0106(5) 0.0107(5) 0.0139(5) -0.0028(4) -0.0006(4) -0.0025(4)
C9 0.0125(5) 0.0121(5) 0.0110(5) -0.0021(4) -0.0004(4) -0.0045(4)
C10 0.0106(5) 0.0093(4) 0.0138(5) 0.0000(4) -0.0015(4) -0.0043(4)

loop_
_atom_type_symbol
_atom_type_description
_atom_type_scat_dispersion_real
_atom_type_scat_dispersion_imag
_atom_type_scat_source
C C 0.0033 0.0016 'International Tables Vol C Tables 4.2.6.8 and 6.1.1.4'
H H 0.0000 0.0000 'International Tables Vol C Tables 4.2.6.8 and 6.1.1.4'
N N 0.0061 0.0033 'International Tables Vol C Tables 4.2.6.8 and 6.1.1.4'
O O 0.0106 0.0060 'International Tables Vol C Tables 4.2.6.8 and 6.1.1.4'

loop_
_geom_angle_atom_site_label_1
_geom_angle_atom_site_label_2
_geom_angle_atom_site_label_3
_geom_angle
C9 N1 C5 122.40(9)
C9 N1 C2 119.53(9)
C5 N1 C2 118.06(9)
O2 C1 O1 126.33(10)
O2 C1 C2 118.58(9)
O1 C1 C2 115.09(10)
C3 C2 N1 122.20(10)
C3 C2 C1 123.92(9)
N1 C2 C1 113.86(9)
C2 C3 C4 127.93(9)
C2 C3 H3 118.2(9)
C4 C3 H3 113.8(9)
C4 O4 H4 112.3(12)
O3 C4 O4 124.90(10)
O3 C4 C3 120.48(10)
O4 C4 C3 114.62(10)
C10 O5 H10 106.4(11)
N1 C5 C6 119.58(9)
N1 C5 H5 120.2
C6 C5 H5 120.2
C5 C6 C7 119.14(10)
C5 C6 H6 120.4
C7 C6 H6 120.4
C8 C7 C6 119.93(10)
C8 C7 C10 118.17(9)
C6 C7 C10 121.82(10)
C9 C8 C7 119.10(10)
C9 C8 H8 120.4
C7 C8 H8 120.4
N1 C9 C8 119.82(10)
N1 C9 H9 120.1
C8 C9 H9 120.1
O6 C10 O5 125.57(10)
O6 C10 C7 121.25(10)
O5 C10 C7 113.15(9)

loop_
_geom_bond_atom_site_label_1
_geom_bond_atom_site_label_2
_geom_bond_distance
O1 C1 1.2590(14)
N1 C9 1.3476(14)
N1 C5 1.3544(16)
N1 C2 1.4585(14)
C1 O2 1.2452(15)
C1 C2 1.5212(17)
C2 C3 1.3317(16)
O3 C4 1.2143(15)
C3 C4 1.4994(17)
C3 H3 0.958(15)
O4 C4 1.3152(14)
O4 H4 0.93(2)
O5 C10 1.3181(16)
O5 H10 0.96(2)
C5 C6 1.3809(15)
C5 H5 0.9500
O6 C10 1.2097(14)
C6 C7 1.3950(15)
C6 H6 0.9500
C7 C8 1.3909(17)
C7 C10 1.5092(15)
C8 C9 1.3821(15)
C8 H8 0.9500
C9 H9 0.9500

loop_
_geom_hbond_atom_site_label_D
_geom_hbond_atom_site_label_H
_geom_hbond_atom_site_label_A
_geom_hbond_distance_DH
_geom_hbond_distance_HA
_geom_hbond_distance_DA
_geom_hbond_angle_DHA
_geom_hbond_site_symmetry_A
C3 H3 O3 0.959(15) 2.402(15) 3.3434(19) 167.1(12) 2_576
O4 H4 O1 0.93(2) 1.60(2) 2.5258(19) 175.1(19) 1_545
O5 H10 O2 0.96(2) 1.64(2) 2.5926(16) 176.7(19) 2_767
C5 H5 O6 0.95 2.30 3.150(2) 148.5 1_465
C6 H6 O4 0.95 2.46 3.388(3) 167.3 2_667
C8 H8 O1 0.95 2.37 3.177(2) 142.6 1_645
C9 H9 O1 0.95 2.34 3.235(2) 157.1 2_676

loop_
_geom_torsion_atom_site_label_1
_geom_torsion_atom_site_label_2
_geom_torsion_atom_site_label_3
_geom_torsion_atom_site_label_4
_geom_torsion
C9 N1 C2 C3 77.41(13)
C5 N1 C2 C3 -101.61(12)
C9 N1 C2 C1 -103.69(11)
C5 N1 C2 C1 77.30(12)
O2 C1 C2 C3 -177.51(10)
O1 C1 C2 C3 2.23(15)
O2 C1 C2 N1 3.61(14)
O1 C1 C2 N1 -176.65(8)
N1 C2 C3 C4 -0.95(17)
C1 C2 C3 C4 -179.74(9)
C2 C3 C4 O3 179.66(11)
C2 C3 C4 O4 -0.58(16)
C9 N1 C5 C6 -0.88(15)
C2 N1 C5 C6 178.10(9)
N1 C5 C6 C7 -0.48(15)
C5 C6 C7 C8 0.92(15)
C5 C6 C7 C10 177.53(9)
C6 C7 C8 C9 -0.05(15)
C10 C7 C8 C9 -176.78(9)
C5 N1 C9 C8 1.78(15)
C2 N1 C9 C8 -177.19(9)
C7 C8 C9 N1 -1.28(15)
C8 C7 C10 O6 -6.85(15)
C6 C7 C10 O6 176.48(10)
C8 C7 C10 O5 171.00(9)
C6 C7 C10 O5 -5.67(14)
